data_7115961
loop_
_publ_author_name
'Ying Xiong'
'Yan-Zhong Fan'
'Rui Yang'
'Sha Chen'
'Mei Pan'
'Ji-Jun Jiang'
'Cheng-Yong Su'

_publ_section_title
;
 Amide and N-oxide functionalization of T-shaped ligands for isoreticular
 MOFs with giant enhancements in CO2 separation
;
_journal_name_full Chem.Commun.
_journal_page_first 14631
_journal_paper_doi 10.1039/C4cc06697A
_journal_volume 50
_journal_year 2014
_chemical_formula_sum 'C14 H8 Cu N2 O5'
_chemical_formula_weight 347.76
_chemical_name_systematic
; 
 ? 
;
_space_group_IT_number 148
_symmetry_cell_setting trigonal
_symmetry_space_group_name_Hall '-R 3'
_symmetry_space_group_name_H-M 'R -3 :H'
_atom_sites_solution_hydrogens geom
_atom_sites_solution_primary direct
_atom_sites_solution_secondary difmap
_audit_creation_method SHELXL-97
_cell_angle_alpha 90.00
_cell_angle_beta 90.00
_cell_angle_gamma 120.00
_cell_formula_units_Z 18
_cell_length_a 18.9171(15)
_cell_length_b 18.9171(15)
_cell_length_c 37.995(5)
_cell_measurement_reflns_used 3033
_cell_measurement_temperature 150(2)
_cell_measurement_theta_max 62.9959
_cell_measurement_theta_min 2.9350
_cell_volume 11775(2)
_computing_structure_refinement 'SHELXL-97 (Sheldrick, 1997)'
_computing_structure_solution 'SHELXS-97 (Sheldrick, 1990)'
_diffrn_ambient_temperature 150(2)
_diffrn_detector_area_resol_mean 16.0855
_diffrn_measured_fraction_theta_full 0.960
_diffrn_measured_fraction_theta_max 0.960
_diffrn_measurement_device_type 'Xcalibur, Sapphire3, Gemini ultra'
_diffrn_measurement_method \scan
_diffrn_radiation_monochromator mirror
_diffrn_radiation_source 'Enhance Ultra (Cu) X-ray Source'
_diffrn_radiation_type CuK\a
_diffrn_radiation_wavelength 1.54178
_diffrn_reflns_av_R_equivalents 0.0477
_diffrn_reflns_av_sigmaI/netI 0.0463
_diffrn_reflns_limit_h_max 21
_diffrn_reflns_limit_h_min -19
_diffrn_reflns_limit_k_max 21
_diffrn_reflns_limit_k_min -18
_diffrn_reflns_limit_l_max 43
_diffrn_reflns_limit_l_min -40
_diffrn_reflns_number 9681
_diffrn_reflns_theta_full 63.09
_diffrn_reflns_theta_max 63.09
_diffrn_reflns_theta_min 2.94
_exptl_absorpt_coefficient_mu 1.315
_exptl_absorpt_correction_T_max 1.00000
_exptl_absorpt_correction_T_min 0.62796
_exptl_absorpt_correction_type multi-scan
_exptl_crystal_colour blue
_exptl_crystal_density_diffrn 0.883
_exptl_crystal_density_method 'not measured'
_exptl_crystal_description prism
_exptl_crystal_F_000 3150
_exptl_crystal_size_max 0.10
_exptl_crystal_size_mid 0.10
_exptl_crystal_size_min 0.10
_refine_diff_density_max 0.971
_refine_diff_density_min -1.200
_refine_diff_density_rms 0.108
_refine_ls_extinction_method none
_refine_ls_goodness_of_fit_ref 1.039
_refine_ls_hydrogen_treatment goem
_refine_ls_matrix_type full
_refine_ls_number_parameters 277
_refine_ls_number_reflns 4075
_refine_ls_number_restraints 122
_refine_ls_restrained_S_all 1.043
_refine_ls_R_factor_all 0.1023
_refine_ls_R_factor_gt 0.0895
_refine_ls_shift/su_max 0.056
_refine_ls_shift/su_mean 0.004
_refine_ls_structure_factor_coef Fsqd
_refine_ls_weighting_details 'calc w=1/[\s^2^(Fo^2^)+(0.1497P)^2^+104.8482P] where P=(Fo^2^+2Fc^2^)/3'
_refine_ls_weighting_scheme calc
_refine_ls_wR_factor_gt 0.2516
_refine_ls_wR_factor_ref 0.2704
_reflns_number_gt 3246
_reflns_number_total 4075
_reflns_threshold_expression >2sigma(I)
_cod_data_source_file c4cc06697a2.cif
_cod_data_source_block LIFM-10
_cod_original_sg_symbol_H-M R-3
_cod_database_code 7115961

loop_
_symmetry_equiv_pos_as_xyz
'x, y, z'
'-y, x-y, z'
'-x+y, -x, z'
'x+2/3, y+1/3, z+1/3'
'-y+2/3, x-y+1/3, z+1/3'
'-x+y+2/3, -x+1/3, z+1/3'
'x+1/3, y+2/3, z+2/3'
'-y+1/3, x-y+2/3, z+2/3'
'-x+y+1/3, -x+2/3, z+2/3'
'-x, -y, -z'
'y, -x+y, -z'
'x-y, x, -z'
'-x+2/3, -y+1/3, -z+1/3'
'y+2/3, -x+y+1/3, -z+1/3'
'x-y+2/3, x+1/3, -z+1/3'
'-x+1/3, -y+2/3, -z+2/3'
'y+1/3, -x+y+2/3, -z+2/3'
'x-y+1/3, x+2/3, -z+2/3'

loop_
_atom_site_label
_atom_site_type_symbol
_atom_site_fract_x
_atom_site_fract_y
_atom_site_fract_z
_atom_site_U_iso_or_equiv
_atom_site_adp_type
_atom_site_occupancy
_atom_site_symmetry_multiplicity
_atom_site_calc_flag
_atom_site_refinement_flags
_atom_site_disorder_assembly
_atom_site_disorder_group
Cu1 Cu 0.52214(5) 0.47797(5) 0.029680(18) 0.0407(4) Uani 1 1 d . . .
N1A N 0.5492(6) 0.4658(7) 0.08477(19) 0.052(5) Uani 0.60 1 d PGU A 1
C1A C 0.6184(5) 0.5335(6) 0.0980(2) 0.067(3) Uani 0.60 1 d PGU A 1
H1AA H 0.6627 0.5665 0.0828 0.080 Uiso 0.60 1 calc PR A 1
C2A C 0.6227(5) 0.5531(5) 0.1335(2) 0.080(4) Uani 0.60 1 d PGU A 1
H2AA H 0.6700 0.5994 0.1426 0.096 Uiso 0.60 1 calc PR A 1
C3A C 0.5578(7) 0.5048(7) 0.15577(18) 0.079(5) Uani 0.60 1 d PGDU A 1
C4A C 0.4887(6) 0.4371(7) 0.1425(2) 0.098(6) Uani 0.60 1 d PGU A 1
H4AA H 0.4443 0.4041 0.1577 0.118 Uiso 0.60 1 calc PR A 1
C5A C 0.4843(5) 0.4175(6) 0.1070(3) 0.083(4) Uani 0.60 1 d PGU A 1
H5AA H 0.4371 0.3712 0.0979 0.100 Uiso 0.60 1 calc PR A 1
C6A C 0.5629(11) 0.5245(9) 0.1960(5) 0.113(5) Uani 0.60 1 d PDU A 1
N1B N 0.5283(15) 0.4490(14) 0.0848(4) 0.040(4) Uani 0.40 1 d PU A 2
C1B C 0.5791(12) 0.5136(11) 0.1072(4) 0.054(4) Uani 0.40 1 d PU A 2
H1BA H 0.6257 0.5598 0.0977 0.065 Uiso 0.40 1 calc PR A 2
C2B C 0.5636(15) 0.5118(13) 0.1420(5) 0.066(4) Uani 0.40 1 d PU A 2
H2BA H 0.5982 0.5564 0.1568 0.079 Uiso 0.40 1 calc PR A 2
C3B C 0.4936(13) 0.4409(11) 0.1562(5) 0.059(3) Uani 0.40 1 d PDU A 2
C4B C 0.4449(10) 0.3737(9) 0.1337(4) 0.050(3) Uani 0.40 1 d PU A 2
H4BA H 0.3995 0.3254 0.1426 0.060 Uiso 0.40 1 calc PR A 2
C5B C 0.4667(11) 0.3811(9) 0.0974(4) 0.045(3) Uani 0.40 1 d PU A 2
H5BA H 0.4363 0.3364 0.0820 0.054 Uiso 0.40 1 calc PR A 2
C6B C 0.4766(10) 0.4345(10) 0.1948(5) 0.073(4) Uani 0.40 1 d PDU A 2
C7 C 0.4817(4) 0.5180(4) 0.24616(17) 0.0564(16) Uani 1 1 d . A .
C8 C 0.5364(4) 0.5907(4) 0.26265(16) 0.0555(16) Uani 1 1 d . . .
H8A H 0.5875 0.6267 0.2520 0.067 Uiso 1 1 calc R . .
C9 C 0.5158(3) 0.6102(4) 0.29477(15) 0.0482(14) Uani 1 1 d . . .
C10 C 0.4437(3) 0.5575(3) 0.31128(14) 0.0433(13) Uani 1 1 d . . .
H10A H 0.4310 0.5709 0.3336 0.052 Uiso 1 1 calc R . .
C11 C 0.3891(4) 0.4840(3) 0.29488(15) 0.0467(13) Uani 1 1 d . . .
C12 C 0.4092(4) 0.4640(4) 0.26246(17) 0.0576(16) Uani 1 1 d . . .
H12A H 0.3730 0.4133 0.2516 0.069 Uiso 1 1 calc R . .
C13 C 0.5711(3) 0.6909(4) 0.31062(14) 0.0454(13) Uani 1 1 d . . .
C14 C 0.3087(4) 0.4296(3) 0.31071(15) 0.0469(14) Uani 1 1 d . . .
N2 N 0.5016(4) 0.4994(4) 0.21235(16) 0.0761(19) Uani 1 1 d D . .
H13A H 0.4589 0.4608 0.2012 0.091 Uiso 1 1 calc R A 1
O2 O 0.6300(2) 0.7424(3) 0.29262(10) 0.0599(12) Uani 1 1 d . . .
O3 O 0.5545(2) 0.7049(3) 0.34161(11) 0.0547(11) Uani 1 1 d . . .
O4 O 0.2588(3) 0.3704(2) 0.29209(11) 0.0611(12) Uani 1 1 d . . .
O5 O 0.2964(2) 0.4468(2) 0.34148(10) 0.0520(10) Uani 1 1 d . . .
O1A O 0.6625(15) 0.5696(12) 0.2125(5) 0.078(6) Uani 0.25 1 d PDU A 1
O1B O 0.4305(14) 0.3313(17) 0.2118(5) 0.089(7) Uani 0.25 1 d PDU A 2
O1C O 0.6286(16) 0.6098(17) 0.2001(6) 0.103(8) Uani 0.25 1 d PU B 3
O1D O 0.397(2) 0.3722(17) 0.2017(7) 0.122(9) Uani 0.25 1 d PU C 4

loop_
_atom_site_aniso_label
_atom_site_aniso_U_11
_atom_site_aniso_U_22
_atom_site_aniso_U_33
_atom_site_aniso_U_23
_atom_site_aniso_U_13
_atom_site_aniso_U_12
Cu1 0.0540(6) 0.0530(6) 0.0331(5) -0.0008(3) -0.0011(3) 0.0403(4)
N1A 0.048(7) 0.068(8) 0.051(7) 0.012(5) 0.003(5) 0.037(6)
C1A 0.064(7) 0.077(7) 0.065(7) 0.000(5) 0.005(5) 0.039(6)
C2A 0.076(7) 0.090(7) 0.071(7) -0.005(6) -0.004(6) 0.039(6)
C3A 0.079(7) 0.093(8) 0.055(8) 0.012(6) 0.001(6) 0.036(6)
C4A 0.093(9) 0.115(10) 0.078(10) 0.003(8) 0.015(7) 0.045(7)
C5A 0.078(7) 0.101(9) 0.065(8) -0.001(7) -0.004(6) 0.042(7)
C6A 0.097(8) 0.130(9) 0.097(8) -0.022(7) 0.008(7) 0.046(7)
N1B 0.061(7) 0.055(6) 0.024(6) -0.019(5) -0.018(5) 0.043(6)
C1B 0.071(8) 0.048(6) 0.028(6) -0.011(5) -0.011(6) 0.019(6)
C2B 0.082(8) 0.053(7) 0.036(7) -0.004(6) -0.001(6) 0.014(7)
C3B 0.083(7) 0.046(6) 0.035(6) -0.004(5) -0.003(5) 0.023(6)
C4B 0.076(7) 0.038(6) 0.029(5) -0.003(5) 0.000(5) 0.023(5)
C5B 0.068(7) 0.045(6) 0.032(6) -0.014(5) -0.010(5) 0.035(5)
C6B 0.103(10) 0.047(7) 0.057(8) -0.003(6) 0.005(7) 0.029(7)
C7 0.061(4) 0.060(4) 0.044(3) -0.011(3) 0.009(3) 0.027(3)
C8 0.045(3) 0.062(4) 0.048(3) -0.005(3) 0.004(3) 0.018(3)
C9 0.041(3) 0.054(3) 0.044(3) 0.002(3) -0.001(2) 0.020(3)
C10 0.042(3) 0.042(3) 0.043(3) -0.007(2) -0.003(2) 0.020(3)
C11 0.050(3) 0.042(3) 0.043(3) -0.001(2) 0.001(3) 0.020(3)
C12 0.055(4) 0.048(3) 0.053(4) -0.008(3) 0.001(3) 0.014(3)
C13 0.027(3) 0.054(3) 0.042(3) -0.007(3) -0.008(2) 0.010(2)
C14 0.060(4) 0.031(3) 0.046(3) 0.001(2) -0.003(3) 0.020(3)
N2 0.063(4) 0.073(4) 0.059(4) -0.015(3) 0.019(3) 0.009(3)
O2 0.039(2) 0.065(3) 0.042(2) -0.0072(19) 0.0018(17) 0.001(2)
O3 0.038(2) 0.059(3) 0.046(2) -0.0012(19) 0.0024(17) 0.0080(19)
O4 0.057(3) 0.041(2) 0.053(2) -0.0069(19) 0.004(2) 0.001(2)
O5 0.056(2) 0.041(2) 0.042(2) -0.0029(17) 0.0067(18) 0.0120(18)
O1A 0.126(14) 0.072(10) 0.042(9) -0.001(8) 0.031(9) 0.053(10)
O1B 0.088(12) 0.131(15) 0.054(10) -0.027(10) 0.011(9) 0.059(11)
O1C 0.096(13) 0.105(14) 0.055(10) -0.017(10) 0.014(10) 0.011(10)
O1D 0.145(16) 0.103(14) 0.066(12) -0.031(11) 0.044(12) 0.022(11)

loop_
_atom_type_symbol
_atom_type_description
_atom_type_scat_dispersion_real
_atom_type_scat_dispersion_imag
_atom_type_scat_source
C C 0.0181 0.0091 'International Tables Vol C Tables 4.2.6.8 and 6.1.1.4'
H H 0.0000 0.0000 'International Tables Vol C Tables 4.2.6.8 and 6.1.1.4'
N N 0.0311 0.0180 'International Tables Vol C Tables 4.2.6.8 and 6.1.1.4'
O O 0.0492 0.0322 'International Tables Vol C Tables 4.2.6.8 and 6.1.1.4'
Cu Cu -1.9646 0.5888 'International Tables Vol C Tables 4.2.6.8 and 6.1.1.4'

loop_
_geom_angle_atom_site_label_1
_geom_angle_atom_site_label_2
_geom_angle_atom_site_label_3
_geom_angle
_geom_angle_site_symmetry_1
_geom_angle_site_symmetry_3
O3 Cu1 O2 166.85(17) 8_654 14_455
O3 Cu1 O5 89.39(19) 8_654 9_554
O2 Cu1 O5 89.21(19) 14_455 9_554
O3 Cu1 O4 89.1(2) 8_654 15
O2 Cu1 O4 89.5(2) 14_455 15
O5 Cu1 O4 167.57(17) 9_554 15
O3 Cu1 N1B 108.7(6) 8_654 .
O2 Cu1 N1B 84.4(6) 14_455 .
O5 Cu1 N1B 100.2(5) 9_554 .
O4 Cu1 N1B 91.9(5) 15 .
O3 Cu1 N1A 100.7(3) 8_654 .
O2 Cu1 N1A 92.2(3) 14_455 .
O5 Cu1 N1A 105.8(3) 9_554 .
O4 Cu1 N1A 86.6(3) 15 .
N1B Cu1 N1A 9.5(7) . .
O3 Cu1 Cu1 87.60(12) 8_654 10_665
O2 Cu1 Cu1 79.28(12) 14_455 10_665
O5 Cu1 Cu1 87.76(12) 9_554 10_665
O4 Cu1 Cu1 79.84(12) 15 10_665
N1B Cu1 Cu1 161.8(5) . 10_665
N1A Cu1 Cu1 164.0(3) . 10_665
C1A N1A C5A 120.0 . .
C1A N1A Cu1 114.2(5) . .
C5A N1A Cu1 118.2(5) . .
C2A C1A N1A 120.0 . .
C2A C1A H1AA 120.0 . .
N1A C1A H1AA 120.0 . .
C3A C2A C1A 120.0 . .
C3A C2A H2AA 120.0 . .
C1A C2A H2AA 120.0 . .
C2A C3A C4A 120.0 . .
C2A C3A C6A 120.6(9) . .
C4A C3A C6A 119.4(9) . .
C3A C4A C5A 120.0 . .
C3A C4A H4AA 120.0 . .
C5A C4A H4AA 120.0 . .
C4A C5A N1A 120.0 . .
C4A C5A H5AA 120.0 . .
N1A C5A H5AA 120.0 . .
N2 C6A C3A 118.9(15) . .
N2 C6A O1A 127.5(15) . .
C3A C6A O1A 112.8(12) . .
C1B N1B C5B 121.0(14) . .
C1B N1B Cu1 117.6(15) . .
C5B N1B Cu1 117.4(13) . .
N1B C1B C2B 121.8(18) . .
N1B C1B H1BA 119.1 . .
C2B C1B H1BA 119.1 . .
C1B C2B C3B 118.5(18) . .
C1B C2B H2BA 120.7 . .
C3B C2B H2BA 120.7 . .
C4B C3B C2B 119.4(17) . .
C4B C3B C6B 120.0(15) . .
C2B C3B C6B 120.3(16) . .
C3B C4B C5B 117.8(15) . .
C3B C4B H4BA 121.1 . .
C5B C4B H4BA 121.1 . .
N1B C5B C4B 121.2(14) . .
N1B C5B H5BA 119.4 . .
C4B C5B H5BA 119.4 . .
N2 C6B C3B 118.7(15) . .
N2 C6B O1B 127.0(14) . .
C3B C6B O1B 114.0(14) . .
C12 C7 C8 120.2(6) . .
C12 C7 N2 120.4(6) . .
C8 C7 N2 119.4(6) . .
C9 C8 C7 119.4(6) . .
C9 C8 H8A 120.3 . .
C7 C8 H8A 120.3 . .
C10 C9 C8 121.2(6) . .
C10 C9 C13 119.8(5) . .
C8 C9 C13 119.0(5) . .
C9 C10 C11 119.4(5) . .
C9 C10 H10A 120.3 . .
C11 C10 H10A 120.3 . .
C12 C11 C10 119.8(5) . .
C12 C11 C14 119.8(5) . .
C10 C11 C14 120.3(5) . .
C7 C12 C11 120.0(6) . .
C7 C12 H12A 120.0 . .
C11 C12 H12A 120.0 . .
O2 C13 O3 123.8(5) . .
O2 C13 C9 118.4(5) . .
O3 C13 C9 117.8(5) . .
O4 C14 O5 126.4(6) . .
O4 C14 C11 116.4(5) . .
O5 C14 C11 117.2(5) . .
C6A N2 C6B 85.9(11) . .
C6A N2 C7 134.1(10) . .
C6B N2 C7 134.2(10) . .
C6A N2 H13A 113.0 . .
C6B N2 H13A 36.7 . .
C7 N2 H13A 112.9 . .
C13 O2 Cu1 129.7(4) . 15
C13 O3 Cu1 119.7(4) . 6_565
C14 O4 Cu1 127.5(4) . 14_455
C14 O5 Cu1 118.4(4) . 5

loop_
_geom_bond_atom_site_label_1
_geom_bond_atom_site_label_2
_geom_bond_distance
_geom_bond_site_symmetry_2
Cu1 O3 1.943(4) 8_654
Cu1 O2 1.954(4) 14_455
Cu1 O5 1.967(4) 9_554
Cu1 O4 1.975(4) 15
Cu1 N1B 2.182(16) .
Cu1 N1A 2.194(9) .
Cu1 Cu1 2.6798(14) 10_665
N1A C1A 1.3900 .
N1A C5A 1.3900 .
C1A C2A 1.3900 .
C1A H1AA 0.9500 .
C2A C3A 1.3900 .
C2A H2AA 0.9500 .
C3A C4A 1.3900 .
C3A C6A 1.566(19) .
C4A C5A 1.3900 .
C4A H4AA 0.9500 .
C5A H5AA 0.9500 .
C6A N2 1.186(18) .
C6A O1A 1.75(3) .
N1B C1B 1.40(2) .
N1B C5B 1.32(3) .
C1B C2B 1.35(3) .
C1B H1BA 0.9500 .
C2B C3B 1.44(3) .
C2B H2BA 0.9500 .
C3B C4B 1.42(2) .
C3B C6B 1.49(3) .
C4B C5B 1.43(2) .
C4B H4BA 0.9500 .
C5B H5BA 0.9500 .
C6B N2 1.264(18) .
C6B O1B 1.81(3) .
C7 C12 1.380(9) .
C7 C8 1.391(9) .
C7 N2 1.431(8) .
C8 C9 1.386(8) .
C8 H8A 0.9500 .
C9 C10 1.375(8) .
C9 C13 1.479(8) .
C10 C11 1.397(8) .
C10 H10A 0.9500 .
C11 C12 1.396(9) .
C11 C14 1.472(8) .
C12 H12A 0.9500 .
C13 O2 1.254(7) .
C13 O3 1.280(7) .
C14 O4 1.260(7) .
C14 O5 1.266(7) .
N2 H13A 0.8800 .
O2 Cu1 1.954(4) 15
O3 Cu1 1.943(4) 6_565
O4 Cu1 1.975(4) 14_455
O5 Cu1 1.967(4) 5

loop_
_platon_squeeze_void_nr
_platon_squeeze_void_average_x
_platon_squeeze_void_average_y
_platon_squeeze_void_average_z
_platon_squeeze_void_volume
_platon_squeeze_void_count_electrons
_platon_squeeze_void_content
1 -0.083 -0.067 -0.002 6380 2080 ' '
